data_1576431
loop_
_publ_author_name
'Swain, Amlan'
'Behera, Bedabyas'
'Samal, Saroj Lochan'
'Rout, Laxmidhar'
'Mohapatra, Debendra K.'

_publ_section_title
;
 CuNiO2 nano catalyst for efficient Csp2--S bond formation in water:
 toward green synthesis of bioactive molecules
;
_journal_issue 3
_journal_name_full 'Catalysis Science &amp; Technology'
_journal_page_first 830
_journal_page_last 839
_journal_paper_doi 10.1039/D5CY01377A
_journal_volume 16
_journal_year 2026
_chemical_formula_moiety '4(C15 H10 N2 S4)'
_chemical_formula_sum 'C60 H40 N8 S16'
_chemical_formula_weight 1385.96
_space_group_crystal_system orthorhombic
_space_group_IT_number 61
_space_group_name_Hall '-P 2ac 2ab'
_space_group_name_H-M_alt 'P b c a'
_atom_sites_solution_hydrogens geom
_atom_sites_solution_primary dual
_audit_creation_date 2024-02-12
_audit_creation_method
;
Olex2 1.5-alpha
(compiled 2021.06.29 svn.r12e2184c for OlexSys, GUI svn.r6374)
;
_audit_update_record
;
2024-08-16 deposited with the CCDC.	2025-12-24 downloaded from the CCDC.
;
_cell_angle_alpha 90
_cell_angle_beta 90
_cell_angle_gamma 90
_cell_formula_units_Z 4
_cell_length_a 12.6019(4)
_cell_length_b 21.5377(5)
_cell_length_c 22.3675(6)
_cell_measurement_reflns_used 10736
_cell_measurement_temperature 293(2)
_cell_measurement_theta_max 24.1670
_cell_measurement_theta_min 2.0720
_cell_volume 6070.9(3)
_computing_cell_refinement 'CrysAlisPro 1.171.41.93a (Rigaku OD, 2020)'
_computing_data_collection 'CrysAlisPro 1.171.41.93a (Rigaku OD, 2020)'
_computing_data_reduction 'CrysAlisPro 1.171.41.93a (Rigaku OD, 2020)'
_computing_molecular_graphics 'Olex2 1.5-alpha (Dolomanov et al., 2009)'
_computing_publication_material 'Olex2 1.5-alpha (Dolomanov et al., 2009)'
_computing_structure_refinement 'SHELXL 2018/3 (Sheldrick, 2015)'
_computing_structure_solution 'SHELXT 2018/2 (Sheldrick, 2018)'
_diffrn_ambient_temperature 293(2)
_diffrn_detector 'Hybrid Pixel Array Detector'
_diffrn_detector_area_resol_mean 10.0000
_diffrn_measured_fraction_theta_full 1.000
_diffrn_measured_fraction_theta_max 0.960
_diffrn_measurement_details
;
List of Runs (angles in degrees, time in seconds):

  # Type    Start    End  Width  t~exp~   \w     \q     \k     \f   Frames
#--------------------------------------------------------------------------
  1  \w     -6.00  20.00   0.50  128.23    --   10.00 -36.00 112.00   52
  2  \w    -58.00 -15.00   0.50  128.23    --   10.00 -36.00 112.00   86
  3  \w     -9.00  16.00   0.50  128.23    --  -10.20  36.00 -91.00   50
  4  \w     -9.00  99.00   0.50  128.23    --   10.00  77.00   0.00  216
  5  \w    -12.00  16.00   0.50  128.23    --   10.00  57.00   0.00   56
  6  \w     48.00  73.00   0.50  128.23    --   10.00  57.00   0.00   50
  7  \w    -20.00  73.00   0.50  128.23    --   10.00  57.00 -90.00  186
  8  \w     15.00  40.00   0.50  128.23    --   10.00  77.00 120.00   50
  9  \w     11.00  36.00   0.50  128.23    --   10.00  36.00 -91.00   50
;
_diffrn_measurement_device 'four-circle diffractometer'
_diffrn_measurement_device_type 'XtaLAB Pro II AFC12 (RINC): Kappa single'
_diffrn_measurement_method '\w scans'
_diffrn_orient_matrix_type 'CrysAlisPro convention (1999,Acta A55,543-557)'
_diffrn_orient_matrix_UB_11 0.0257851000
_diffrn_orient_matrix_UB_12 0.0290384000
_diffrn_orient_matrix_UB_13 0.0035710000
_diffrn_orient_matrix_UB_21 0.0057303000
_diffrn_orient_matrix_UB_22 -0.0058683000
_diffrn_orient_matrix_UB_23 0.0310393000
_diffrn_orient_matrix_UB_31 0.0496942000
_diffrn_orient_matrix_UB_32 -0.0143900000
_diffrn_orient_matrix_UB_33 -0.0054330000
_diffrn_radiation_monochromator mirror
_diffrn_radiation_probe x-ray
_diffrn_radiation_type 'Mo K\a'
_diffrn_radiation_wavelength 0.71073
_diffrn_reflns_av_R_equivalents 0.0498
_diffrn_reflns_av_unetI/netI 0.0587
_diffrn_reflns_Laue_measured_fraction_full 1.000
_diffrn_reflns_Laue_measured_fraction_max 0.960
_diffrn_reflns_limit_h_max 10
_diffrn_reflns_limit_h_min -16
_diffrn_reflns_limit_k_max 27
_diffrn_reflns_limit_k_min -26
_diffrn_reflns_limit_l_max 28
_diffrn_reflns_limit_l_min -26
_diffrn_reflns_number 41043
_diffrn_reflns_point_group_measured_fraction_full 1.000
_diffrn_reflns_point_group_measured_fraction_max 0.960
_diffrn_reflns_theta_full 25.242
_diffrn_reflns_theta_max 27.047
_diffrn_reflns_theta_min 1.821
_diffrn_source 'micro-focus sealed X-ray tube'
_diffrn_source_type 'Rigaku (Mo) X-ray Source'
_exptl_absorpt_coefficient_mu 0.618
_exptl_absorpt_correction_T_max 1.00000
_exptl_absorpt_correction_T_min 0.43538
_exptl_absorpt_correction_type multi-scan
_exptl_absorpt_process_details
;
CrysAlisPro 1.171.41.93a (Rigaku Oxford Diffraction, 2020)
Empirical absorption correction using spherical harmonics,
implemented in SCALE3 ABSPACK scaling algorithm.
;
_exptl_crystal_density_diffrn 1.516
_exptl_crystal_description crystalline
_exptl_crystal_F_000 2848
_exptl_crystal_size_max 0.18
_exptl_crystal_size_mid 0.16
_exptl_crystal_size_min 0.12
_refine_diff_density_max 0.209
_refine_diff_density_min -0.331
_refine_diff_density_rms 0.052
_refine_ls_extinction_method none
_refine_ls_goodness_of_fit_ref 1.067
_refine_ls_hydrogen_treatment constr
_refine_ls_matrix_type full
_refine_ls_number_parameters 379
_refine_ls_number_reflns 6389
_refine_ls_number_restraints 0
_refine_ls_restrained_S_all 1.067
_refine_ls_R_factor_all 0.0887
_refine_ls_R_factor_gt 0.0428
_refine_ls_shift/su_max 0.001
_refine_ls_shift/su_mean 0.000
_refine_ls_structure_factor_coef Fsqd
_refine_ls_weighting_details 'w=1/[\s^2^(Fo^2^)+(0.0388P)^2^+0.0692P] where P=(Fo^2^+2Fc^2^)/3'
_refine_ls_weighting_scheme calc
_refine_ls_wR_factor_gt 0.0819
_refine_ls_wR_factor_ref 0.0910
_reflns_Friedel_coverage 0.000
_reflns_number_gt 4075
_reflns_number_total 6389
_reflns_threshold_expression 'I > 2\s(I)'
_cod_data_source_file d5cy01377a2.cif
_cod_data_source_block 1_as143_110224
_cod_database_code 1576431
_shelx_shelxl_version_number 2018/3
_chemical_oxdiff_formula 'C H N S'
_shelx_space_group_comment
;
The symmetry employed for this shelxl refinement is uniquely defined
by the following loop, which should always be used as a source of
symmetry information in preference to the above space-group names.
They are only intended as comments.
;
_reflns_odcompleteness_completeness 99.72
_reflns_odcompleteness_iscentric 1
_reflns_odcompleteness_theta 26.32
_olex2_refinement_description
;
1. Fixed Uiso
 At 1.2 times of:
  All C(H) groups, All C(H,H) groups
2.a Secondary CH2 refined with riding coordinates:
 C23(H23A,H23B), C8(H8A,H8B)
2.b Aromatic/amide H refined with riding coordinates:
 C16(H16), C14(H14), C19(H19), C18(H18), C11(H11), C17(H17), C26(H26),
 C13(H13), C1(H1), C12(H12), C27(H27), C29(H29), C4(H4), C28(H28), C3(H3),
 C2(H2)
;
_olex2_submission_special_instructions 'No special instructions were received'
_oxdiff_exptl_absorpt_empirical_details
;
Empirical correction (ABSPACK) includes:
- Absorption correction using spherical harmonics
- Frame scaling
;
_oxdiff_exptl_absorpt_empirical_full_max 2.062
_oxdiff_exptl_absorpt_empirical_full_min 0.646

loop_
_space_group_symop_operation_xyz
'x, y, z'
'-x+1/2, -y, z+1/2'
'-x, y+1/2, -z+1/2'
'x+1/2, -y+1/2, -z'
'-x, -y, -z'
'x-1/2, y, -z-1/2'
'x, -y-1/2, z-1/2'
'-x-1/2, y-1/2, z'

loop_
_atom_site_label
_atom_site_type_symbol
_atom_site_fract_x
_atom_site_fract_y
_atom_site_fract_z
_atom_site_U_iso_or_equiv
_atom_site_adp_type
_atom_site_occupancy
_atom_site_site_symmetry_order
_atom_site_calc_flag
_atom_site_refinement_flags_posn
_atom_site_refinement_flags_adp
_atom_site_refinement_flags_occupancy
_atom_site_disorder_assembly
_atom_site_disorder_group
S5 S 0.77485(5) 0.51145(2) 0.53817(2) 0.04789(17) Uani 1 1 d . . . . .
S4 S 0.48822(5) 0.73330(2) 0.45270(3) 0.05061(17) Uani 1 1 d . . . . .
S6 S 0.92303(5) 0.54753(2) 0.43927(3) 0.0587(2) Uani 1 1 d . . . . .
S3 S 0.33370(5) 0.71554(3) 0.55347(3) 0.05944(19) Uani 1 1 d . . . . .
S2 S 0.19576(5) 0.60255(3) 0.57764(3) 0.0596(2) Uani 1 1 d . . . . .
S1 S -0.02496(5) 0.60349(3) 0.62605(3) 0.0612(2) Uani 1 1 d . . . . .
S7 S 1.05948(5) 0.66096(3) 0.41621(3) 0.0628(2) Uani 1 1 d . . . . .
S8 S 1.27328(5) 0.64981(3) 0.35940(3) 0.0657(2) Uani 1 1 d . . . . .
N4 N 1.11890(13) 0.57353(7) 0.33660(7) 0.0393(4) Uani 1 1 d . . . . .
N1 N 0.11874(13) 0.68117(7) 0.66151(7) 0.0391(4) Uani 1 1 d . . . . .
N3 N 0.80069(13) 0.62608(7) 0.50393(7) 0.0402(4) Uani 1 1 d . . . . .
N2 N 0.43689(13) 0.62444(8) 0.49414(7) 0.0441(4) Uani 1 1 d . . . . .
C20 C 0.72626(16) 0.62670(9) 0.55000(9) 0.0379(5) Uani 1 1 d . . . . .
C6 C 0.02705(17) 0.69467(9) 0.69356(9) 0.0399(5) Uani 1 1 d . . . . .
C25 C 1.20533(17) 0.55438(9) 0.30276(9) 0.0390(5) Uani 1 1 d . . . . .
C10 C 0.51194(17) 0.61482(9) 0.44943(9) 0.0403(5) Uani 1 1 d . . . . .
C21 C 0.70260(16) 0.56873(9) 0.57475(9) 0.0389(5) Uani 1 1 d . . . . .
C7 C 0.10223(16) 0.63529(9) 0.62545(9) 0.0397(5) Uani 1 1 d . . . . .
C15 C 0.54941(16) 0.66847(9) 0.42149(9) 0.0392(5) Uani 1 1 d . . . . .
C30 C 1.29691(18) 0.59064(10) 0.30901(10) 0.0476(6) Uani 1 1 d . . . . .
C16 C 0.62977(17) 0.56273(10) 0.62119(9) 0.0468(6) Uani 1 1 d . . . . .
H16 H 0.613589 0.524029 0.637215 0.056 Uiso 1 1 calc R U . . .
C22 C 0.83112(16) 0.56965(9) 0.49378(9) 0.0403(5) Uani 1 1 d . . . . .
C14 C 0.62614(18) 0.66560(10) 0.37700(9) 0.0478(6) Uani 1 1 d . . . . .
H14 H 0.651916 0.701603 0.359226 0.057 Uiso 1 1 calc R U . . .
C19 C 0.67662(17) 0.67958(9) 0.57222(10) 0.0468(6) Uani 1 1 d . . . . .
H19 H 0.691538 0.718463 0.556208 0.056 Uiso 1 1 calc R U . . .
C24 C 1.14438(17) 0.62191(9) 0.36782(9) 0.0430(5) Uani 1 1 d . . . . .
C9 C 0.41921(16) 0.68314(10) 0.50013(9) 0.0443(5) Uani 1 1 d . . . . .
C5 C -0.06020(17) 0.65730(10) 0.67960(10) 0.0482(6) Uani 1 1 d . . . . .
C18 C 0.60518(18) 0.67336(11) 0.61823(10) 0.0532(6) Uani 1 1 d . . . . .
H18 H 0.571395 0.708418 0.633297 0.064 Uiso 1 1 calc R U . . .
C11 C 0.55061(18) 0.55730(9) 0.43165(9) 0.0497(6) Uani 1 1 d . . . . .
H11 H 0.526391 0.521086 0.449723 0.060 Uiso 1 1 calc R U . . .
C17 C 0.58268(17) 0.61559(11) 0.64255(9) 0.0505(6) Uani 1 1 d . . . . .
H17 H 0.534646 0.612692 0.673993 0.061 Uiso 1 1 calc R U . . .
C26 C 1.20649(18) 0.50338(10) 0.26481(10) 0.0510(6) Uani 1 1 d . . . . .
H26 H 1.146338 0.478762 0.260505 0.061 Uiso 1 1 calc R U . . .
C23 C 0.93906(16) 0.62043(9) 0.40110(10) 0.0494(6) Uani 1 1 d . . . . .
H23A H 0.934843 0.612893 0.358415 0.059 Uiso 1 1 calc R U . . .
H23B H 0.880071 0.647153 0.411781 0.059 Uiso 1 1 calc R U . . .
C13 C 0.66285(18) 0.60853(11) 0.35998(10) 0.0531(6) Uani 1 1 d . . . . .
H13 H 0.713686 0.605611 0.329974 0.064 Uiso 1 1 calc R U . . .
C1 C 0.01737(19) 0.74084(10) 0.73604(10) 0.0556(6) Uani 1 1 d . . . . .
H1 H 0.075380 0.765473 0.745955 0.067 Uiso 1 1 calc R U . . .
C12 C 0.62493(19) 0.55480(11) 0.38710(10) 0.0557(6) Uani 1 1 d . . . . .
H12 H 0.650594 0.516417 0.374699 0.067 Uiso 1 1 calc R U . . .
C8 C 0.31000(16) 0.64724(10) 0.59731(10) 0.0535(6) Uani 1 1 d . . . . .
H8A H 0.371891 0.620644 0.594327 0.064 Uiso 1 1 calc R U . . .
H8B H 0.303235 0.659605 0.638830 0.064 Uiso 1 1 calc R U . . .
C27 C 1.2976(2) 0.48967(12) 0.23366(10) 0.0626(7) Uani 1 1 d . . . . .
H27 H 1.299000 0.455439 0.208334 0.075 Uiso 1 1 calc R U . . .
C29 C 1.38888(19) 0.57646(12) 0.27712(12) 0.0657(7) Uani 1 1 d . . . . .
H29 H 1.449860 0.600423 0.281153 0.079 Uiso 1 1 calc R U . . .
C4 C -0.1574(2) 0.66645(13) 0.70745(13) 0.0685(8) Uani 1 1 d . . . . .
H4 H -0.215346 0.641488 0.698293 0.082 Uiso 1 1 calc R U . . .
C28 C 1.3866(2) 0.52600(14) 0.23956(12) 0.0702(8) Uani 1 1 d . . . . .
H28 H 1.446898 0.516173 0.217535 0.084 Uiso 1 1 calc R U . . .
C3 C -0.1657(2) 0.71313(15) 0.74873(13) 0.0761(8) Uani 1 1 d . . . . .
H3 H -0.230679 0.720311 0.767223 0.091 Uiso 1 1 calc R U . . .
C2 C -0.0791(2) 0.75003(12) 0.76358(11) 0.0693(7) Uani 1 1 d . . . . .
H2 H -0.086362 0.781041 0.792217 0.083 Uiso 1 1 calc R U . . .

loop_
_atom_site_aniso_label
_atom_site_aniso_U_11
_atom_site_aniso_U_22
_atom_site_aniso_U_33
_atom_site_aniso_U_23
_atom_site_aniso_U_13
_atom_site_aniso_U_12
S5 0.0609(4) 0.0324(3) 0.0504(4) 0.0039(2) 0.0055(3) 0.0026(3)
S4 0.0609(4) 0.0379(3) 0.0529(4) 0.0015(3) 0.0072(3) -0.0039(3)
S6 0.0716(5) 0.0358(3) 0.0688(4) -0.0013(3) 0.0262(4) 0.0082(3)
S3 0.0610(4) 0.0496(4) 0.0677(4) -0.0071(3) 0.0183(3) 0.0002(3)
S2 0.0739(5) 0.0473(4) 0.0577(4) -0.0130(3) 0.0130(3) -0.0041(3)
S1 0.0518(4) 0.0603(4) 0.0716(5) -0.0017(3) -0.0111(3) -0.0203(3)
S7 0.0802(5) 0.0440(4) 0.0641(4) -0.0159(3) 0.0122(4) -0.0076(3)
S8 0.0554(4) 0.0591(4) 0.0826(5) -0.0035(3) -0.0073(4) -0.0216(3)
N4 0.0357(11) 0.0407(10) 0.0415(10) -0.0016(8) -0.0004(9) -0.0041(8)
N1 0.0327(11) 0.0446(10) 0.0401(10) -0.0012(8) 0.0004(9) -0.0026(8)
N3 0.0474(12) 0.0326(10) 0.0405(11) 0.0013(8) 0.0041(9) 0.0035(8)
N2 0.0479(12) 0.0433(11) 0.0411(11) 0.0003(8) 0.0013(9) -0.0057(9)
C20 0.0426(14) 0.0377(12) 0.0334(12) 0.0012(9) -0.0026(11) 0.0017(10)
C6 0.0326(14) 0.0475(13) 0.0395(13) 0.0076(10) -0.0015(11) -0.0008(11)
C25 0.0350(14) 0.0449(13) 0.0372(13) 0.0059(10) -0.0007(11) 0.0002(11)
C10 0.0450(15) 0.0415(13) 0.0343(13) -0.0011(10) -0.0024(11) -0.0029(11)
C21 0.0419(14) 0.0393(12) 0.0354(12) 0.0025(9) -0.0067(10) 0.0023(10)
C7 0.0415(14) 0.0353(12) 0.0424(13) 0.0027(10) -0.0027(11) -0.0031(10)
C15 0.0413(14) 0.0382(13) 0.0381(13) -0.0020(9) -0.0020(11) -0.0017(10)
C30 0.0369(15) 0.0538(14) 0.0522(15) 0.0154(11) -0.0009(12) -0.0011(12)
C16 0.0484(15) 0.0492(14) 0.0429(14) 0.0107(11) -0.0028(12) -0.0042(12)
C22 0.0441(14) 0.0353(12) 0.0416(13) 0.0021(10) -0.0006(10) 0.0006(10)
C14 0.0479(15) 0.0515(15) 0.0439(14) 0.0041(11) 0.0003(12) -0.0050(11)
C19 0.0558(16) 0.0378(13) 0.0467(14) 0.0003(10) 0.0033(12) 0.0103(11)
C24 0.0438(14) 0.0400(12) 0.0452(13) 0.0059(10) -0.0031(11) -0.0063(11)
C9 0.0422(14) 0.0469(14) 0.0439(13) -0.0001(10) -0.0005(11) -0.0067(11)
C5 0.0314(14) 0.0627(15) 0.0504(14) 0.0157(11) -0.0009(12) -0.0015(12)
C18 0.0537(16) 0.0564(16) 0.0494(15) -0.0030(12) 0.0017(13) 0.0164(12)
C11 0.0673(18) 0.0372(13) 0.0447(14) 0.0008(10) -0.0009(13) -0.0027(11)
C17 0.0441(15) 0.0674(17) 0.0401(14) 0.0030(12) 0.0042(11) 0.0046(13)
C26 0.0438(15) 0.0603(15) 0.0488(15) -0.0019(11) 0.0001(12) 0.0063(11)
C23 0.0541(16) 0.0465(13) 0.0476(14) 0.0024(10) 0.0114(12) 0.0080(11)
C13 0.0524(16) 0.0655(17) 0.0415(14) -0.0017(12) 0.0064(11) 0.0054(13)
C1 0.0510(17) 0.0690(16) 0.0468(15) -0.0053(12) 0.0049(13) 0.0024(13)
C12 0.0671(17) 0.0503(15) 0.0498(15) -0.0072(12) -0.0009(14) 0.0078(13)
C8 0.0463(15) 0.0679(16) 0.0463(14) 0.0027(11) 0.0092(11) 0.0084(12)
C27 0.0619(19) 0.0786(18) 0.0473(16) 0.0028(12) 0.0076(14) 0.0231(16)
C29 0.0402(17) 0.0782(19) 0.0788(19) 0.0303(16) 0.0048(15) -0.0016(14)
C4 0.0388(17) 0.088(2) 0.079(2) 0.0317(17) -0.0009(15) -0.0027(15)
C28 0.0505(19) 0.096(2) 0.0643(19) 0.0284(17) 0.0185(15) 0.0240(17)
C3 0.0477(19) 0.108(2) 0.072(2) 0.0359(18) 0.0229(16) 0.0254(17)
C2 0.067(2) 0.086(2) 0.0546(17) 0.0056(14) 0.0178(16) 0.0225(17)

loop_
_atom_type_symbol
_atom_type_description
_atom_type_scat_dispersion_real
_atom_type_scat_dispersion_imag
_atom_type_scat_source
C C 0.0033 0.0016 'International Tables Vol C Tables 4.2.6.8 and 6.1.1.4'
H H 0.0000 0.0000 'International Tables Vol C Tables 4.2.6.8 and 6.1.1.4'
N N 0.0061 0.0033 'International Tables Vol C Tables 4.2.6.8 and 6.1.1.4'
S S 0.1246 0.1234 'International Tables Vol C Tables 4.2.6.8 and 6.1.1.4'

loop_
_geom_angle_atom_site_label_1
_geom_angle_atom_site_label_2
_geom_angle_atom_site_label_3
_geom_angle
_geom_angle_site_symmetry_1
_geom_angle_site_symmetry_3
_geom_angle_publ_flag
C21 S5 C22 88.34(10) . . ?
C15 S4 C9 88.17(10) . . ?
C22 S6 C23 99.64(10) . . ?
C9 S3 C8 98.51(10) . . ?
C7 S2 C8 100.14(10) . . ?
C5 S1 C7 88.74(10) . . ?
C24 S7 C23 99.72(10) . . ?
C30 S8 C24 88.67(10) . . ?
C24 N4 C25 109.78(17) . . ?
C7 N1 C6 110.36(17) . . ?
C22 N3 C20 109.76(16) . . ?
C9 N2 C10 109.74(17) . . ?
N3 C20 C21 115.34(17) . . ?
C19 C20 N3 125.07(18) . . ?
C19 C20 C21 119.6(2) . . ?
N1 C6 C5 114.71(19) . . ?
C1 C6 N1 125.4(2) . . ?
C1 C6 C5 119.9(2) . . ?
N4 C25 C30 115.22(19) . . ?
C26 C25 N4 125.20(19) . . ?
C26 C25 C30 119.6(2) . . ?
N2 C10 C15 115.35(18) . . ?
C11 C10 N2 125.23(19) . . ?
C11 C10 C15 119.4(2) . . ?
C20 C21 S5 109.62(16) . . ?
C16 C21 S5 129.11(16) . . ?
C16 C21 C20 121.27(19) . . ?
S2 C7 S1 117.91(12) . . ?
N1 C7 S2 125.75(16) . . ?
N1 C7 S1 116.33(16) . . ?
C10 C15 S4 109.54(16) . . ?
C14 C15 S4 129.15(16) . . ?
C14 C15 C10 121.29(19) . . ?
C25 C30 S8 109.55(17) . . ?
C29 C30 S8 129.7(2) . . ?
C29 C30 C25 120.8(2) . . ?
C21 C16 H16 121.0 . . ?
C17 C16 C21 117.95(19) . . ?
C17 C16 H16 121.0 . . ?
S6 C22 S5 117.98(11) . . ?
N3 C22 S5 116.94(15) . . ?
N3 C22 S6 125.08(15) . . ?
C15 C14 H14 120.8 . . ?
C13 C14 C15 118.4(2) . . ?
C13 C14 H14 120.8 . . ?
C20 C19 H19 120.6 . . ?
C18 C19 C20 118.8(2) . . ?
C18 C19 H19 120.6 . . ?
S7 C24 S8 118.30(12) . . ?
N4 C24 S7 124.92(16) . . ?
N4 C24 S8 116.78(16) . . ?
S4 C9 S3 118.26(12) . . ?
N2 C9 S4 117.19(16) . . ?
N2 C9 S3 124.53(16) . . ?
C6 C5 S1 109.85(16) . . ?
C4 C5 S1 129.4(2) . . ?
C4 C5 C6 120.8(2) . . ?
C19 C18 H18 119.5 . . ?
C19 C18 C17 121.0(2) . . ?
C17 C18 H18 119.5 . . ?
C10 C11 H11 120.5 . . ?
C12 C11 C10 118.9(2) . . ?
C12 C11 H11 120.5 . . ?
C16 C17 C18 121.3(2) . . ?
C16 C17 H17 119.3 . . ?
C18 C17 H17 119.3 . . ?
C25 C26 H26 120.4 . . ?
C27 C26 C25 119.2(2) . . ?
C27 C26 H26 120.4 . . ?
S6 C23 H23A 108.4 . . ?
S6 C23 H23B 108.4 . . ?
S7 C23 S6 115.66(12) . . ?
S7 C23 H23A 108.4 . . ?
S7 C23 H23B 108.4 . . ?
H23A C23 H23B 107.4 . . ?
C14 C13 H13 119.7 . . ?
C14 C13 C12 120.7(2) . . ?
C12 C13 H13 119.7 . . ?
C6 C1 H1 120.4 . . ?
C2 C1 C6 119.3(2) . . ?
C2 C1 H1 120.4 . . ?
C11 C12 C13 121.3(2) . . ?
C11 C12 H12 119.3 . . ?
C13 C12 H12 119.3 . . ?
S3 C8 H8A 108.2 . . ?
S3 C8 H8B 108.2 . . ?
S2 C8 S3 116.20(12) . . ?
S2 C8 H8A 108.2 . . ?
S2 C8 H8B 108.2 . . ?
H8A C8 H8B 107.4 . . ?
C26 C27 H27 119.6 . . ?
C28 C27 C26 120.7(2) . . ?
C28 C27 H27 119.6 . . ?
C30 C29 H29 121.0 . . ?
C28 C29 C30 117.9(2) . . ?
C28 C29 H29 121.0 . . ?
C5 C4 H4 120.8 . . ?
C3 C4 C5 118.4(2) . . ?
C3 C4 H4 120.8 . . ?
C27 C28 C29 121.8(2) . . ?
C27 C28 H28 119.1 . . ?
C29 C28 H28 119.1 . . ?
C4 C3 H3 119.3 . . ?
C4 C3 C2 121.3(2) . . ?
C2 C3 H3 119.3 . . ?
C1 C2 C3 120.3(3) . . ?
C1 C2 H2 119.9 . . ?
C3 C2 H2 119.9 . . ?

loop_
_geom_bond_atom_site_label_1
_geom_bond_atom_site_label_2
_geom_bond_distance
_geom_bond_site_symmetry_2
_geom_bond_publ_flag
S5 C21 1.738(2) . ?
S5 C22 1.749(2) . ?
S4 C15 1.741(2) . ?
S4 C9 1.746(2) . ?
S6 C22 1.748(2) . ?
S6 C23 1.799(2) . ?
S3 C9 1.753(2) . ?
S3 C8 1.793(2) . ?
S2 C7 1.741(2) . ?
S2 C8 1.787(2) . ?
S1 C7 1.743(2) . ?
S1 C5 1.725(2) . ?
S7 C24 1.739(2) . ?
S7 C23 1.783(2) . ?
S8 C30 1.727(2) . ?
S8 C24 1.742(2) . ?
N4 C25 1.389(2) . ?
N4 C24 1.295(2) . ?
N1 C6 1.390(2) . ?
N1 C7 1.292(2) . ?
N3 C20 1.393(2) . ?
N3 C22 1.294(2) . ?
N2 C10 1.392(2) . ?
N2 C9 1.291(2) . ?
C20 C21 1.398(3) . ?
C20 C19 1.391(3) . ?
C6 C5 1.398(3) . ?
C6 C1 1.381(3) . ?
C25 C30 1.400(3) . ?
C25 C26 1.388(3) . ?
C10 C15 1.396(3) . ?
C10 C11 1.389(3) . ?
C21 C16 1.392(3) . ?
C15 C14 1.389(3) . ?
C30 C29 1.395(3) . ?
C16 H16 0.9300 . ?
C16 C17 1.370(3) . ?
C14 H14 0.9300 . ?
C14 C13 1.367(3) . ?
C19 H19 0.9300 . ?
C19 C18 1.374(3) . ?
C5 C4 1.388(3) . ?
C18 H18 0.9300 . ?
C18 C17 1.387(3) . ?
C11 H11 0.9300 . ?
C11 C12 1.369(3) . ?
C17 H17 0.9300 . ?
C26 H26 0.9300 . ?
C26 C27 1.375(3) . ?
C23 H23A 0.9700 . ?
C23 H23B 0.9700 . ?
C13 H13 0.9300 . ?
C13 C12 1.391(3) . ?
C1 H1 0.9300 . ?
C1 C2 1.377(3) . ?
C12 H12 0.9300 . ?
C8 H8A 0.9700 . ?
C8 H8B 0.9700 . ?
C27 H27 0.9300 . ?
C27 C28 1.374(3) . ?
C29 H29 0.9300 . ?
C29 C28 1.374(3) . ?
C4 H4 0.9300 . ?
C4 C3 1.369(4) . ?
C28 H28 0.9300 . ?
C3 H3 0.9300 . ?
C3 C2 1.390(3) . ?
C2 H2 0.9300 . ?

loop_
_geom_torsion_atom_site_label_1
_geom_torsion_atom_site_label_2
_geom_torsion_atom_site_label_3
_geom_torsion_atom_site_label_4
_geom_torsion
_geom_torsion_site_symmetry_1
_geom_torsion_site_symmetry_2
_geom_torsion_site_symmetry_3
_geom_torsion_site_symmetry_4
_geom_torsion_publ_flag
S5 C21 C16 C17 -179.88(16) . . . . ?
S4 C15 C14 C13 179.66(16) . . . . ?
S1 C5 C4 C3 -179.53(18) . . . . ?
S8 C30 C29 C28 179.80(17) . . . . ?
N4 C25 C30 S8 0.6(2) . . . . ?
N4 C25 C30 C29 -179.59(18) . . . . ?
N4 C25 C26 C27 179.78(18) . . . . ?
N1 C6 C5 S1 1.0(2) . . . . ?
N1 C6 C5 C4 -178.82(18) . . . . ?
N1 C6 C1 C2 178.63(19) . . . . ?
N3 C20 C21 S5 -0.9(2) . . . . ?
N3 C20 C21 C16 179.85(17) . . . . ?
N3 C20 C19 C18 -179.51(19) . . . . ?
N2 C10 C15 S4 0.1(2) . . . . ?
N2 C10 C15 C14 178.62(18) . . . . ?
N2 C10 C11 C12 -179.70(19) . . . . ?
C20 N3 C22 S5 -0.3(2) . . . . ?
C20 N3 C22 S6 179.45(15) . . . . ?
C20 C21 C16 C17 -0.8(3) . . . . ?
C20 C19 C18 C17 0.2(3) . . . . ?
C6 N1 C7 S2 -179.16(14) . . . . ?
C6 N1 C7 S1 0.1(2) . . . . ?
C6 C5 C4 C3 0.3(3) . . . . ?
C6 C1 C2 C3 0.0(3) . . . . ?
C25 N4 C24 S7 179.82(14) . . . . ?
C25 N4 C24 S8 0.6(2) . . . . ?
C25 C30 C29 C28 0.0(3) . . . . ?
C25 C26 C27 C28 -0.3(3) . . . . ?
C10 N2 C9 S4 0.9(2) . . . . ?
C10 N2 C9 S3 -177.50(15) . . . . ?
C10 C15 C14 C13 1.5(3) . . . . ?
C10 C11 C12 C13 0.7(3) . . . . ?
C21 S5 C22 S6 -179.94(13) . . . . ?
C21 S5 C22 N3 -0.19(16) . . . . ?
C21 C20 C19 C18 0.0(3) . . . . ?
C21 C16 C17 C18 1.0(3) . . . . ?
C7 S2 C8 S3 -92.51(13) . . . . ?
C7 S1 C5 C6 -0.78(15) . . . . ?
C7 S1 C5 C4 179.0(2) . . . . ?
C7 N1 C6 C5 -0.7(2) . . . . ?
C7 N1 C6 C1 179.7(2) . . . . ?
C15 S4 C9 S3 177.79(13) . . . . ?
C15 S4 C9 N2 -0.70(17) . . . . ?
C15 C10 C11 C12 0.1(3) . . . . ?
C15 C14 C13 C12 -0.7(3) . . . . ?
C30 S8 C24 S7 -179.51(13) . . . . ?
C30 S8 C24 N4 -0.26(17) . . . . ?
C30 C25 C26 C27 -0.5(3) . . . . ?
C30 C29 C28 C27 -0.8(3) . . . . ?
C22 S5 C21 C20 0.59(15) . . . . ?
C22 S5 C21 C16 179.8(2) . . . . ?
C22 S6 C23 S7 104.72(13) . . . . ?
C22 N3 C20 C21 0.8(2) . . . . ?
C22 N3 C20 C19 -179.7(2) . . . . ?
C14 C13 C12 C11 -0.4(3) . . . . ?
C19 C20 C21 S5 179.54(16) . . . . ?
C19 C20 C21 C16 0.3(3) . . . . ?
C19 C18 C17 C16 -0.8(3) . . . . ?
C24 S7 C23 S6 81.54(14) . . . . ?
C24 S8 C30 C25 -0.19(16) . . . . ?
C24 S8 C30 C29 -180.0(2) . . . . ?
C24 N4 C25 C30 -0.8(2) . . . . ?
C24 N4 C25 C26 179.0(2) . . . . ?
C9 S4 C15 C10 0.28(15) . . . . ?
C9 S4 C15 C14 -178.1(2) . . . . ?
C9 S3 C8 S2 -93.09(14) . . . . ?
C9 N2 C10 C15 -0.6(2) . . . . ?
C9 N2 C10 C11 179.2(2) . . . . ?
C5 S1 C7 S2 179.72(13) . . . . ?
C5 S1 C7 N1 0.43(17) . . . . ?
C5 C6 C1 C2 -0.9(3) . . . . ?
C5 C4 C3 C2 -1.2(4) . . . . ?
C11 C10 C15 S4 -179.73(16) . . . . ?
C11 C10 C15 C14 -1.2(3) . . . . ?
C26 C25 C30 S8 -179.19(16) . . . . ?
C26 C25 C30 C29 0.6(3) . . . . ?
C26 C27 C28 C29 1.0(4) . . . . ?
C23 S6 C22 S5 171.89(12) . . . . ?
C23 S6 C22 N3 -7.8(2) . . . . ?
C23 S7 C24 S8 173.30(12) . . . . ?
C23 S7 C24 N4 -5.9(2) . . . . ?
C1 C6 C5 S1 -179.38(16) . . . . ?
C1 C6 C5 C4 0.8(3) . . . . ?
C8 S3 C9 S4 -168.23(13) . . . . ?
C8 S3 C9 N2 10.1(2) . . . . ?
C8 S2 C7 S1 -176.53(12) . . . . ?
C8 S2 C7 N1 2.7(2) . . . . ?
C4 C3 C2 C1 1.0(4) . . . . ?
